data_1575062
loop_
_publ_author_name
'Iijima, Keisuke'
'Sugamata, Koh'
'Sasamori, Takahiro'

_publ_section_title
;
 Ferrocenyl Substituted Stannanethione and Stannaneselone
;
_journal_issue 13
_journal_name_full Molecules
_journal_page_first 2826
_journal_paper_doi 10.3390/molecules30132826
_journal_volume 30
_journal_year 2025
_chemical_formula_moiety '0.9(C76 H98 Fe2 Se4 Sn),0.1(C76 H98 Fe2 Se6 Sn) '
_chemical_formula_sum 'C76 H98 Fe2 Se4.2 Sn'
_chemical_formula_weight 1573.56
_space_group_crystal_system monoclinic
_space_group_IT_number 14
_space_group_name_Hall '-P 2yn'
_space_group_name_H-M_alt 'P 1 21/n 1'
_atom_sites_solution_hydrogens geom
_audit_creation_method SHELXL-2018/1
_cell_angle_alpha 90
_cell_angle_beta 111.1850(10)
_cell_angle_gamma 90
_cell_formula_units_Z 4
_cell_length_a 25.7657(3)
_cell_length_b 11.38190(10)
_cell_length_c 25.9495(3)
_cell_measurement_reflns_used 144706
_cell_measurement_temperature 103(2)
_cell_measurement_theta_max 33.6220
_cell_measurement_theta_min 1.9180
_cell_volume 7095.72(14)
_computing_cell_refinement 'CrysAlisPro 1.171.43.90 (Rigaku Oxford Diffraction, 2023)'
_computing_data_collection 'APEX2 (Bruker AXS, 2006)'
_computing_data_reduction 'CrysAlisPro 1.171.43.90 (Rigaku Oxford Diffraction, 2023)'
_computing_molecular_graphics 'Yadokari-XG 2011 (Wakita Nemoto et al., 2011)'
_computing_publication_material 'Yadokari-XG 2011 (Wakita Nemoto et al., 2011)'
_computing_structure_refinement 'SHELXL-2018/1 (Sheldrick, 2018)'
_computing_structure_solution 'SHELXT-2018/1 (Sheldrick, 2018)'
_diffrn_ambient_temperature 103(2)
_diffrn_detector_area_resol_mean 8.333
_diffrn_measured_fraction_theta_full 1.000
_diffrn_measured_fraction_theta_max 1.000
_diffrn_measurement_device_type 'Bruker D8 goniometer'
_diffrn_measurement_method 'phi and omega scans'
_diffrn_radiation_monochromator 'multilayered confocal mirror'
_diffrn_radiation_source 'rotating anode X-ray tube'
_diffrn_radiation_type MoK\a
_diffrn_radiation_wavelength 0.71073
_diffrn_reflns_av_R_equivalents 0.0423
_diffrn_reflns_av_unetI/netI 0.0139
_diffrn_reflns_Laue_measured_fraction_full 1.000
_diffrn_reflns_Laue_measured_fraction_max 1.000
_diffrn_reflns_limit_h_max 31
_diffrn_reflns_limit_h_min -31
_diffrn_reflns_limit_k_max 14
_diffrn_reflns_limit_k_min -14
_diffrn_reflns_limit_l_max 32
_diffrn_reflns_limit_l_min -32
_diffrn_reflns_number 199309
_diffrn_reflns_point_group_measured_fraction_full 1.000
_diffrn_reflns_point_group_measured_fraction_max 1.000
_diffrn_reflns_theta_full 25.242
_diffrn_reflns_theta_max 26.000
_diffrn_reflns_theta_min 1.909
_exptl_absorpt_coefficient_mu 2.948
_exptl_absorpt_correction_T_max 0.917
_exptl_absorpt_correction_T_min 0.719
_exptl_absorpt_correction_type multi-scan
_exptl_absorpt_process_details
;
CrysAlisPro 1.171.43.90 (Rigaku Oxford Diffraction, 2023)
Empirical absorption correction using spherical harmonics,
implemented in SCALE3 ABSPACK scaling algorithm.
;
_exptl_crystal_colour orange
_exptl_crystal_density_diffrn 1.473
_exptl_crystal_description prism
_exptl_crystal_F_000 3195
_exptl_crystal_size_max 0.120
_exptl_crystal_size_mid 0.050
_exptl_crystal_size_min 0.030
_refine_diff_density_max 2.682
_refine_diff_density_min -1.324
_refine_diff_density_rms 0.092
_refine_ls_extinction_method none
_refine_ls_goodness_of_fit_ref 1.139
_refine_ls_hydrogen_treatment constr
_refine_ls_matrix_type full
_refine_ls_number_parameters 913
_refine_ls_number_reflns 13930
_refine_ls_number_restraints 84
_refine_ls_restrained_S_all 1.145
_refine_ls_R_factor_all 0.0529
_refine_ls_R_factor_gt 0.0480
_refine_ls_shift/su_max 0.001
_refine_ls_shift/su_mean 0.000
_refine_ls_structure_factor_coef Fsqd
_refine_ls_weighting_details 'w=1/[\s^2^(Fo^2^)+(0.0358P)^2^+27.4599P] where P=(Fo^2^+2Fc^2^)/3'
_refine_ls_weighting_scheme calc
_refine_ls_wR_factor_gt 0.1107
_refine_ls_wR_factor_ref 0.1132
_reflns_Friedel_coverage 0.000
_reflns_number_gt 12763
_reflns_number_total 13930
_reflns_threshold_expression 'I > 2\s(I)'
_cod_data_source_file cifsrev.cif
_cod_data_source_block compound6
_cod_original_sg_symbol_H-M 'P 21/n'
_cod_original_formula_sum 'C76 H98 Fe2 Se4.20 Sn'
_cod_database_code 1575062
_shelx_shelxl_version_number 2018/1
_shelx_space_group_comment
;
The symmetry employed for this shelxl refinement is uniquely defined
by the following loop, which should always be used as a source of
symmetry information in preference to the above space-group names.
They are only intended as comments.
;
_shelx_estimated_absorpt_t_min 0.719
_shelx_estimated_absorpt_t_max 0.917

loop_
_space_group_symop_operation_xyz
'x, y, z'
'-x+1/2, y+1/2, -z+1/2'
'-x, -y, -z'
'x-1/2, -y-1/2, z-1/2'

loop_
_atom_site_label
_atom_site_type_symbol
_atom_site_fract_x
_atom_site_fract_y
_atom_site_fract_z
_atom_site_U_iso_or_equiv
_atom_site_adp_type
_atom_site_occupancy
_atom_site_site_symmetry_order
_atom_site_calc_flag
_atom_site_refinement_flags_posn
_atom_site_refinement_flags_adp
_atom_site_refinement_flags_occupancy
_atom_site_disorder_assembly
_atom_site_disorder_group
Sn1 Sn 0.51639(17) 0.5558(4) 0.31903(15) 0.0218(5) Uani 0.7 1 d . U P A 1
Se1 Se 0.52502(7) 0.56131(17) 0.42196(8) 0.0333(4) Uani 0.7 1 d . . P A 1
Se2 Se 0.49360(3) 0.37037(8) 0.42819(3) 0.0490(2) Uani 0.7 1 d . . P A 1
Se3 Se 0.41379(6) 0.36816(13) 0.35037(5) 0.0390(3) Uani 0.7 1 d . . P A 1
Se4 Se 0.45570(13) 0.3733(3) 0.2827(2) 0.0230(6) Uani 0.7 1 d . . P A 1
C1 C 0.47819(15) 0.7031(3) 0.27299(17) 0.0243(8) Uani 1 1 d . . . . .
C2 C 0.41914(16) 0.7286(3) 0.25755(18) 0.0267(8) Uani 1 1 d . . . . .
C3 C 0.40140(16) 0.7982(4) 0.20895(18) 0.0290(9) Uani 1 1 d . . . . .
H1 H 0.364653 0.826379 0.190240 0.035 Uiso 1 1 calc R U . . .
C4 C 0.44737(17) 0.8186(4) 0.19311(18) 0.0293(9) Uani 1 1 d . . . . .
H2 H 0.446784 0.863084 0.161920 0.035 Uiso 1 1 calc R U . . .
C5 C 0.49508(16) 0.7617(4) 0.23151(17) 0.0273(8) Uani 1 1 d . . . . .
Fe1 Fe 0.46255(2) 0.88245(5) 0.26983(3) 0.02705(14) Uani 1 1 d . . . . .
C6 C 0.4880(2) 0.9615(4) 0.3467(2) 0.0404(11) Uani 1 1 d . . . . .
H3 H 0.500509 0.922231 0.381315 0.048 Uiso 1 1 calc R U . . .
C7 C 0.4327(2) 0.9927(5) 0.3156(3) 0.0498(14) Uani 1 1 d . . . . .
H4 H 0.401259 0.977936 0.325553 0.060 Uiso 1 1 calc R U . . .
C8 C 0.4319(2) 1.0492(4) 0.2674(3) 0.0499(14) Uani 1 1 d . . . . .
H5 H 0.399801 1.079274 0.239045 0.060 Uiso 1 1 calc R U . . .
C9 C 0.4869(2) 1.0539(4) 0.2679(2) 0.0411(11) Uani 1 1 d . . . . .
H6 H 0.498257 1.087648 0.240220 0.049 Uiso 1 1 calc R U . . .
C10 C 0.52207(18) 0.9994(4) 0.3171(2) 0.0351(10) Uani 1 1 d . . . . .
H7 H 0.561230 0.989672 0.328325 0.042 Uiso 1 1 calc R U . . .
C11 C 0.38119(16) 0.6828(4) 0.28542(18) 0.0281(9) Uani 1 1 d . . . . .
C12 C 0.38885(18) 0.7115(4) 0.3397(2) 0.0341(10) Uani 1 1 d . . . . .
H8 H 0.419512 0.759261 0.360486 0.041 Uiso 1 1 calc R U . . .
C13 C 0.35175(19) 0.6707(4) 0.3642(2) 0.0385(11) Uani 1 1 d . . . . .
C14 C 0.30866(18) 0.5986(4) 0.3322(2) 0.0370(10) Uani 1 1 d . . . . .
H9 H 0.283367 0.569206 0.348146 0.044 Uiso 1 1 calc R U . . .
C15 C 0.30059(19) 0.5673(4) 0.2783(2) 0.0381(11) Uani 1 1 d . . . . .
C16 C 0.33715(18) 0.6127(4) 0.2549(2) 0.0355(10) Uani 1 1 d . . . . .
H10 H 0.331733 0.595202 0.217520 0.043 Uiso 1 1 calc R U . . .
C17 C 0.3573(2) 0.6987(5) 0.4234(2) 0.0500(13) Uani 1 1 d . . . . .
C18 C 0.4057(3) 0.7824(7) 0.4511(2) 0.0660(18) Uani 1 1 d . . . . .
H11 H 0.408120 0.798506 0.489008 0.099 Uiso 1 1 calc R U . . .
H12 H 0.440534 0.746323 0.451865 0.099 Uiso 1 1 calc R U . . .
H13 H 0.399620 0.856152 0.430261 0.099 Uiso 1 1 calc R U . . .
C19 C 0.3670(3) 0.5834(6) 0.4563(3) 0.0683(18) Uani 1 1 d . . . . .
H14 H 0.370693 0.600047 0.494472 0.102 Uiso 1 1 calc R U . . .
H15 H 0.335348 0.530615 0.439304 0.102 Uiso 1 1 calc R U . . .
H16 H 0.401135 0.545934 0.455942 0.102 Uiso 1 1 calc R U . . .
C20 C 0.3038(2) 0.7571(6) 0.4243(2) 0.0549(14) Uani 1 1 d . . . . .
H17 H 0.307932 0.774628 0.462607 0.082 Uiso 1 1 calc R U . . .
H18 H 0.297046 0.830153 0.402946 0.082 Uiso 1 1 calc R U . . .
H19 H 0.272253 0.703624 0.408064 0.082 Uiso 1 1 calc R U . . .
C21 C 0.2542(2) 0.4828(5) 0.2430(3) 0.0523(14) Uani 1 1 d . . . . .
C22 C 0.2811(3) 0.3755(6) 0.2278(3) 0.0711(19) Uani 1 1 d . . . . .
H20 H 0.305119 0.336127 0.261606 0.107 Uiso 1 1 calc R U . . .
H21 H 0.252062 0.321001 0.205874 0.107 Uiso 1 1 calc R U . . .
H22 H 0.303448 0.400326 0.206161 0.107 Uiso 1 1 calc R U . . .
C23 C 0.2187(2) 0.4386(6) 0.2750(3) 0.0657(17) Uani 1 1 d . . . . .
H23 H 0.242545 0.398193 0.308536 0.099 Uiso 1 1 calc R U . . .
H24 H 0.200292 0.505220 0.285046 0.099 Uiso 1 1 calc R U . . .
H25 H 0.190595 0.383773 0.251815 0.099 Uiso 1 1 calc R U . . .
C24 C 0.2169(2) 0.5448(6) 0.1914(3) 0.0658(17) Uani 1 1 d . . . . .
H26 H 0.239345 0.573621 0.170515 0.099 Uiso 1 1 calc R U . . .
H27 H 0.188769 0.489766 0.168432 0.099 Uiso 1 1 calc R U . . .
H28 H 0.198466 0.611213 0.201663 0.099 Uiso 1 1 calc R U . . .
C25 C 0.55006(16) 0.7575(3) 0.22313(17) 0.0265(8) Uani 1 1 d . . . . .
C26 C 0.59925(17) 0.7980(4) 0.26216(17) 0.0275(8) Uani 1 1 d . . . . .
H29 H 0.599622 0.825271 0.296896 0.033 Uiso 1 1 calc R U . . .
C27 C 0.64882(16) 0.7992(3) 0.25082(18) 0.0281(9) Uani 1 1 d . . . . .
C28 C 0.64668(17) 0.7529(3) 0.20086(19) 0.0290(9) Uani 1 1 d . . . . .
H30 H 0.680105 0.749862 0.193334 0.035 Uiso 1 1 calc R U . . .
C29 C 0.59763(17) 0.7100(4) 0.16070(19) 0.0306(9) Uani 1 1 d . . . . .
C30 C 0.54924(17) 0.7153(4) 0.17278(18) 0.0287(9) Uani 1 1 d . . . . .
H31 H 0.515051 0.689407 0.146017 0.034 Uiso 1 1 calc R U . . .
C31 C 0.70288(17) 0.8577(4) 0.28834(19) 0.0308(9) Uani 1 1 d . . . . .
C32 C 0.69923(19) 0.8999(4) 0.34284(19) 0.0380(10) Uani 1 1 d . . . . .
H32 H 0.667430 0.953148 0.335182 0.057 Uiso 1 1 calc R U . . .
H33 H 0.694358 0.832154 0.363959 0.057 Uiso 1 1 calc R U . . .
H34 H 0.733554 0.941464 0.364321 0.057 Uiso 1 1 calc R U . . .
C33 C 0.75285(19) 0.7749(4) 0.3017(2) 0.0445(12) Uani 1 1 d . . . . .
H35 H 0.755922 0.746785 0.267188 0.067 Uiso 1 1 calc R U . . .
H36 H 0.786904 0.817073 0.323362 0.067 Uiso 1 1 calc R U . . .
H37 H 0.747708 0.707763 0.323000 0.067 Uiso 1 1 calc R U . . .
C34 C 0.7135(2) 0.9649(4) 0.2574(2) 0.0395(11) Uani 1 1 d . . . . .
H38 H 0.715988 0.939309 0.222264 0.059 Uiso 1 1 calc R U . . .
H39 H 0.682846 1.020988 0.250100 0.059 Uiso 1 1 calc R U . . .
H40 H 0.748532 1.002646 0.280025 0.059 Uiso 1 1 calc R U . . .
C35 C 0.59767(18) 0.6634(4) 0.10560(19) 0.0330(9) Uani 1 1 d . . . . .
C36 C 0.6398(2) 0.5641(5) 0.1154(2) 0.0499(13) Uani 1 1 d . . . . .
H41 H 0.629610 0.499790 0.135071 0.075 Uiso 1 1 calc R U . . .
H42 H 0.639798 0.535358 0.079812 0.075 Uiso 1 1 calc R U . . .
H43 H 0.676935 0.593114 0.137628 0.075 Uiso 1 1 calc R U . . .
C37 C 0.6132(2) 0.7637(5) 0.0750(2) 0.0485(12) Uani 1 1 d . . . . .
H44 H 0.585993 0.827389 0.068811 0.073 Uiso 1 1 calc R U . . .
H45 H 0.650329 0.792999 0.097198 0.073 Uiso 1 1 calc R U . . .
H46 H 0.613191 0.735243 0.039381 0.073 Uiso 1 1 calc R U . . .
C38 C 0.5407(2) 0.6144(6) 0.0683(2) 0.0529(14) Uani 1 1 d . . . . .
H47 H 0.512426 0.676130 0.061103 0.079 Uiso 1 1 calc R U . . .
H48 H 0.542867 0.587627 0.033268 0.079 Uiso 1 1 calc R U . . .
H49 H 0.530487 0.548156 0.086897 0.079 Uiso 1 1 calc R U . . .
C39 C 0.59308(15) 0.5162(3) 0.30714(16) 0.0230(8) Uani 1 1 d . . . . .
C40 C 0.64924(16) 0.5467(3) 0.34292(16) 0.0244(8) Uani 1 1 d . . . . .
C41 C 0.68545(16) 0.5090(4) 0.31531(17) 0.0264(8) Uani 1 1 d . . . . .
H50 H 0.724762 0.518062 0.329089 0.032 Uiso 1 1 calc R U . . .
C42 C 0.65396(16) 0.4568(4) 0.26497(17) 0.0275(8) Uani 1 1 d . . . . .
H51 H 0.668382 0.424828 0.239070 0.033 Uiso 1 1 calc R U . . .
C43 C 0.59663(16) 0.4592(3) 0.25874(16) 0.0249(8) Uani 1 1 d . . . . .
Fe2 Fe 0.64294(2) 0.36981(5) 0.32890(2) 0.02504(13) Uani 1 1 d . . . . .
C44 C 0.6076(2) 0.2479(4) 0.3633(2) 0.0481(13) Uani 1 1 d . . . . .
H52 H 0.571677 0.253875 0.365576 0.058 Uiso 1 1 calc R U . . .
C45 C 0.6586(3) 0.2868(4) 0.4030(2) 0.0508(14) Uani 1 1 d . . . . .
H53 H 0.663201 0.323096 0.437305 0.061 Uiso 1 1 calc R U . . .
C46 C 0.7011(2) 0.2625(4) 0.3829(3) 0.0554(15) Uani 1 1 d . . . . .
H54 H 0.739419 0.280134 0.401029 0.067 Uiso 1 1 calc R U . . .
C47 C 0.6778(2) 0.2093(4) 0.3327(3) 0.0519(14) Uani 1 1 d . . . . .
H55 H 0.697753 0.183739 0.310286 0.062 Uiso 1 1 calc R U . . .
C48 C 0.6209(2) 0.1980(4) 0.3192(2) 0.0426(12) Uani 1 1 d . . . . .
H56 H 0.595434 0.163353 0.286558 0.051 Uiso 1 1 calc R U . . .
C49 C 0.67210(16) 0.5991(4) 0.39932(16) 0.0251(8) Uani 1 1 d . . . . .
C50 C 0.72470(17) 0.5593(4) 0.43433(17) 0.0280(8) Uani 1 1 d . . . . .
H57 H 0.742178 0.497884 0.421858 0.034 Uiso 1 1 calc R U . . .
C51 C 0.75199(18) 0.6066(4) 0.48642(18) 0.0321(9) Uani 1 1 d . . . . .
C52 C 0.72508(19) 0.6955(4) 0.50351(18) 0.0352(10) Uani 1 1 d . . . . .
H58 H 0.742871 0.728220 0.539274 0.042 Uiso 1 1 calc R U . . .
C53 C 0.67326(19) 0.7389(4) 0.47064(18) 0.0328(9) Uani 1 1 d . . . . .
C54 C 0.64703(18) 0.6897(4) 0.41783(17) 0.0287(9) Uani 1 1 d . . . . .
H59 H 0.611769 0.718648 0.394534 0.034 Uiso 1 1 calc R U . . .
C55 C 0.80987(19) 0.5661(5) 0.5239(2) 0.0402(11) Uani 1 1 d . . . . .
C56 C 0.8316(2) 0.4646(5) 0.4994(2) 0.0573(15) Uani 1 1 d . . . . .
H60 H 0.868658 0.441971 0.524873 0.086 Uiso 1 1 calc R U . . .
H61 H 0.806228 0.397495 0.493412 0.086 Uiso 1 1 calc R U . . .
H62 H 0.833816 0.488839 0.463995 0.086 Uiso 1 1 calc R U . . .
C57 C 0.8090(2) 0.5261(6) 0.5799(2) 0.0543(14) Uani 1 1 d . . . . .
H63 H 0.795125 0.590124 0.596705 0.081 Uiso 1 1 calc R U . . .
H64 H 0.784535 0.457670 0.574684 0.081 Uiso 1 1 calc R U . . .
H65 H 0.846779 0.504927 0.604291 0.081 Uiso 1 1 calc R U . . .
C58 C 0.8505(2) 0.6691(5) 0.5326(2) 0.0525(14) Uani 1 1 d . . . . .
H66 H 0.837306 0.735802 0.548437 0.079 Uiso 1 1 calc R U . . .
H67 H 0.887439 0.645274 0.557915 0.079 Uiso 1 1 calc R U . . .
H68 H 0.852599 0.692145 0.497037 0.079 Uiso 1 1 calc R U . . .
C59 C 0.6468(2) 0.8404(5) 0.4915(2) 0.0467(12) Uani 1 1 d . . . . .
C60 C 0.5828(5) 0.8113(11) 0.4826(6) 0.064(4) Uani 0.506(10) 1 d . . P B 1
H69 H 0.563103 0.785793 0.444420 0.095 Uiso 0.506(10) 1 calc R U P B 1
H70 H 0.581485 0.748549 0.507997 0.095 Uiso 0.506(10) 1 calc R U P B 1
H71 H 0.564834 0.881911 0.490024 0.095 Uiso 0.506(10) 1 calc R U P B 1
C61 C 0.6413(5) 0.9509(8) 0.4514(4) 0.048(3) Uani 0.506(10) 1 d . . P B 1
H72 H 0.623171 0.926058 0.412883 0.072 Uiso 0.506(10) 1 calc R U P B 1
H73 H 0.619039 1.012300 0.459958 0.072 Uiso 0.506(10) 1 calc R U P B 1
H74 H 0.678487 0.981707 0.456916 0.072 Uiso 0.506(10) 1 calc R U P B 1
C62 C 0.6735(6) 0.8770(12) 0.5479(4) 0.064(4) Uani 0.506(10) 1 d . . P B 1
H75 H 0.652402 0.941972 0.555672 0.097 Uiso 0.506(10) 1 calc R U P B 1
H76 H 0.674702 0.811037 0.572552 0.097 Uiso 0.506(10) 1 calc R U P B 1
H77 H 0.711443 0.903194 0.553917 0.097 Uiso 0.506(10) 1 calc R U P B 1
C63 C 0.55297(16) 0.4042(4) 0.20985(16) 0.0245(8) Uani 1 1 d . . . . .
C64 C 0.49890(16) 0.4480(4) 0.18495(16) 0.0247(8) Uani 1 1 d . . . . .
H78 H 0.488161 0.515899 0.199947 0.030 Uiso 1 1 calc R U . . .
C65 C 0.46038(16) 0.3941(4) 0.13848(17) 0.0267(8) Uani 1 1 d . . . . .
C66 C 0.47737(17) 0.2962(4) 0.11638(17) 0.0282(9) Uani 1 1 d . . . . .
H79 H 0.451416 0.259056 0.084776 0.034 Uiso 1 1 calc R U . . .
C67 C 0.53140(17) 0.2509(4) 0.13919(17) 0.0285(9) Uani 1 1 d . . . . .
C68 C 0.56777(16) 0.3057(4) 0.18586(17) 0.0281(9) Uani 1 1 d . . . . .
H80 H 0.604400 0.275177 0.202362 0.034 Uiso 1 1 calc R U . . .
C69 C 0.39998(17) 0.4372(4) 0.11051(18) 0.0320(9) Uani 1 1 d . . . . .
C70 C 0.3600(2) 0.3388(5) 0.1126(3) 0.0504(14) Uani 1 1 d . . . . .
H81 H 0.367035 0.317978 0.151140 0.076 Uiso 1 1 calc R U . . .
H82 H 0.321509 0.365866 0.094985 0.076 Uiso 1 1 calc R U . . .
H83 H 0.366013 0.269726 0.092855 0.076 Uiso 1 1 calc R U . . .
C71 C 0.3892(2) 0.4700(5) 0.0505(2) 0.0469(13) Uani 1 1 d . . . . .
H84 H 0.396634 0.401894 0.031072 0.070 Uiso 1 1 calc R U . . .
H85 H 0.350321 0.494274 0.032428 0.070 Uiso 1 1 calc R U . . .
H86 H 0.413774 0.534926 0.049337 0.070 Uiso 1 1 calc R U . . .
C72 C 0.38800(18) 0.5454(4) 0.1394(2) 0.0383(11) Uani 1 1 d . . . . .
H87 H 0.394635 0.526471 0.178096 0.057 Uiso 1 1 calc R U . . .
H88 H 0.412564 0.609893 0.137743 0.057 Uiso 1 1 calc R U . . .
H89 H 0.349111 0.569241 0.120833 0.057 Uiso 1 1 calc R U . . .
C73 C 0.54814(19) 0.1430(4) 0.11354(19) 0.0340(10) Uani 1 1 d . . . . .
C74 C 0.6119(5) 0.1499(11) 0.1205(6) 0.066(2) Uani 0.536(8) 1 d . U P C 1
H90 H 0.634847 0.158509 0.159767 0.100 Uiso 0.536(8) 1 calc R U P C 1
H91 H 0.622513 0.077778 0.106158 0.100 Uiso 0.536(8) 1 calc R U P C 1
H92 H 0.617795 0.217653 0.099973 0.100 Uiso 0.536(8) 1 calc R U P C 1
C75 C 0.5473(6) 0.0392(10) 0.1490(6) 0.076(3) Uani 0.536(8) 1 d . U P C 1
H93 H 0.568587 0.057780 0.187792 0.113 Uiso 0.536(8) 1 calc R U P C 1
H94 H 0.508783 0.020848 0.144531 0.113 Uiso 0.536(8) 1 calc R U P C 1
H95 H 0.564082 -0.028753 0.137747 0.113 Uiso 0.536(8) 1 calc R U P C 1
C76 C 0.5179(6) 0.1302(13) 0.0535(6) 0.082(3) Uani 0.536(8) 1 d . U P C 1
H96 H 0.521344 0.202914 0.034726 0.123 Uiso 0.536(8) 1 calc R U P C 1
H97 H 0.533836 0.064807 0.039521 0.123 Uiso 0.536(8) 1 calc R U P C 1
H98 H 0.478538 0.114408 0.046305 0.123 Uiso 0.536(8) 1 calc R U P C 1
Sn2 Sn 0.5203(6) 0.5493(14) 0.3232(5) 0.0124(10) Uani 0.2 1 d . U P A 2
Se5 Se 0.4523(7) 0.3631(12) 0.2720(7) 0.051(5) Uani 0.2 1 d . . P A 2
Se6 Se 0.46090(13) 0.2798(2) 0.36409(14) 0.0517(7) Uani 0.2 1 d . . P A 2
Se7 Se 0.45062(12) 0.4431(2) 0.41086(13) 0.0482(7) Uani 0.2 1 d . . P A 2
Se8 Se 0.5324(3) 0.5263(6) 0.4177(3) 0.056(2) Uani 0.2 1 d . . P A 2
C77 C 0.5970(5) 0.8795(11) 0.4553(5) 0.056(4) Uani 0.494(10) 1 d . . P B 2
H99 H 0.583564 0.943891 0.472261 0.084 Uiso 0.494(10) 1 calc R U P B 2
H100 H 0.601766 0.907784 0.421621 0.084 Uiso 0.494(10) 1 calc R U P B 2
H101 H 0.569988 0.815106 0.446069 0.084 Uiso 0.494(10) 1 calc R U P B 2
C78 C 0.6408(5) 0.7899(12) 0.5474(5) 0.056(3) Uani 0.494(10) 1 d . . P B 2
H102 H 0.677147 0.762398 0.572591 0.085 Uiso 0.494(10) 1 calc R U P B 2
H103 H 0.627231 0.852313 0.565279 0.085 Uiso 0.494(10) 1 calc R U P B 2
H104 H 0.614341 0.724336 0.538071 0.085 Uiso 0.494(10) 1 calc R U P B 2
C79 C 0.6929(5) 0.9382(10) 0.5126(6) 0.063(4) Uani 0.494(10) 1 d . . P B 2
H105 H 0.727251 0.903402 0.538379 0.095 Uiso 0.494(10) 1 calc R U P B 2
H106 H 0.699925 0.972238 0.481122 0.095 Uiso 0.494(10) 1 calc R U P B 2
H107 H 0.680041 0.999860 0.531586 0.095 Uiso 0.494(10) 1 calc R U P B 2
C80 C 0.5544(8) 0.1851(14) 0.0609(7) 0.082(3) Uani 0.464(8) 1 d . U P C 2
H108 H 0.520014 0.224001 0.037577 0.122 Uiso 0.464(8) 1 calc R U P C 2
H109 H 0.585459 0.240692 0.069924 0.122 Uiso 0.464(8) 1 calc R U P C 2
H110 H 0.561825 0.117776 0.041000 0.122 Uiso 0.464(8) 1 calc R U P C 2
C81 C 0.5974(7) 0.0845(14) 0.1500(7) 0.080(3) Uani 0.464(8) 1 d . U P C 2
H111 H 0.591324 0.058911 0.183463 0.120 Uiso 0.464(8) 1 calc R U P C 2
H112 H 0.605385 0.015951 0.131249 0.120 Uiso 0.464(8) 1 calc R U P C 2
H113 H 0.629019 0.138866 0.160173 0.120 Uiso 0.464(8) 1 calc R U P C 2
C82 C 0.4994(6) 0.0532(13) 0.0935(8) 0.078(3) Uani 0.464(8) 1 d . U P C 2
H114 H 0.465820 0.092528 0.068701 0.118 Uiso 0.464(8) 1 calc R U P C 2
H115 H 0.509324 -0.011178 0.073725 0.118 Uiso 0.464(8) 1 calc R U P C 2
H116 H 0.492276 0.021575 0.125468 0.118 Uiso 0.464(8) 1 calc R U P C 2
Se9 Se 0.4713(4) 0.2309(7) 0.4007(5) 0.088(3) Uani 0.1 1 d . . P A 3
Se14 Se 0.5128(5) 0.6073(12) 0.4058(5) 0.072(3) Uani 0.1 1 d . . P A 3
Se10 Se 0.5709(5) 0.4815(9) 0.4529(5) 0.105(4) Uani 0.1 1 d . . P A 3
Se11 Se 0.5068(5) 0.3592(9) 0.4746(4) 0.108(3) Uani 0.1 1 d . . P A 3
Sn3 Sn 0.5149(5) 0.5260(7) 0.3151(5) 0.0183(11) Uani 0.1 1 d . U P A 3
Se12 Se 0.4059(6) 0.3504(13) 0.3284(5) 0.067(3) Uani 0.1 1 d . . P A 3
Se13 Se 0.4497(11) 0.381(3) 0.2909(12) 0.039(7) Uani 0.1 1 d . . P A 3

loop_
_atom_site_aniso_label
_atom_site_aniso_U_11
_atom_site_aniso_U_22
_atom_site_aniso_U_33
_atom_site_aniso_U_23
_atom_site_aniso_U_13
_atom_site_aniso_U_12
Sn1 0.0178(6) 0.0175(8) 0.0307(10) -0.0026(8) 0.0094(7) 0.0019(5)
Se1 0.0327(6) 0.0472(12) 0.0205(5) 0.0049(6) 0.0103(4) 0.0021(7)
Se2 0.0380(4) 0.0655(5) 0.0446(4) 0.0297(4) 0.0164(3) 0.0053(3)
Se3 0.0315(5) 0.0456(6) 0.0452(6) 0.0099(5) 0.0203(5) -0.0031(4)
Se4 0.0260(7) 0.0163(8) 0.0313(14) -0.0042(11) 0.0158(10) -0.0023(7)
C1 0.0200(18) 0.0195(19) 0.037(2) -0.0048(16) 0.0143(17) -0.0032(15)
C2 0.0194(18) 0.0217(19) 0.040(2) -0.0058(17) 0.0119(17) -0.0028(15)
C3 0.0205(19) 0.027(2) 0.037(2) -0.0067(18) 0.0083(17) -0.0010(16)
C4 0.027(2) 0.029(2) 0.032(2) -0.0028(17) 0.0107(17) -0.0023(17)
C5 0.0227(19) 0.026(2) 0.033(2) -0.0043(17) 0.0092(17) -0.0046(16)
Fe1 0.0184(3) 0.0205(3) 0.0438(4) 0.0007(2) 0.0130(2) 0.0001(2)
C6 0.048(3) 0.032(2) 0.042(3) -0.015(2) 0.018(2) -0.009(2)
C7 0.042(3) 0.035(3) 0.084(4) -0.026(3) 0.036(3) -0.008(2)
C8 0.034(3) 0.026(2) 0.082(4) -0.011(3) 0.010(3) 0.003(2)
C9 0.041(3) 0.022(2) 0.057(3) -0.002(2) 0.014(2) -0.0108(19)
C10 0.027(2) 0.027(2) 0.047(3) -0.009(2) 0.0081(19) -0.0069(17)
C11 0.0222(19) 0.028(2) 0.037(2) 0.0012(18) 0.0140(17) 0.0062(16)
C12 0.025(2) 0.028(2) 0.051(3) -0.001(2) 0.0148(19) 0.0019(17)
C13 0.037(2) 0.038(3) 0.048(3) 0.009(2) 0.024(2) 0.012(2)
C14 0.027(2) 0.035(2) 0.058(3) 0.008(2) 0.026(2) 0.0025(18)
C15 0.031(2) 0.033(2) 0.058(3) -0.001(2) 0.026(2) -0.0001(19)
C16 0.029(2) 0.032(2) 0.049(3) -0.006(2) 0.019(2) -0.0024(18)
C17 0.040(3) 0.061(3) 0.048(3) 0.002(3) 0.016(2) 0.007(3)
C18 0.057(4) 0.097(5) 0.050(3) -0.021(3) 0.025(3) -0.007(3)
C19 0.074(4) 0.080(5) 0.050(3) 0.017(3) 0.022(3) 0.020(4)
C20 0.055(3) 0.069(4) 0.047(3) 0.003(3) 0.027(3) 0.016(3)
C21 0.041(3) 0.055(3) 0.067(4) -0.010(3) 0.028(3) -0.015(2)
C22 0.056(4) 0.056(4) 0.107(6) -0.025(4) 0.037(4) -0.023(3)
C23 0.048(3) 0.076(4) 0.076(4) -0.005(3) 0.026(3) -0.030(3)
C24 0.046(3) 0.076(4) 0.069(4) -0.002(3) 0.014(3) -0.025(3)
C25 0.0224(19) 0.0212(19) 0.037(2) 0.0050(17) 0.0123(17) 0.0002(15)
C26 0.030(2) 0.023(2) 0.031(2) 0.0010(16) 0.0140(17) 0.0032(16)
C27 0.0229(19) 0.0215(19) 0.043(2) 0.0035(17) 0.0154(18) 0.0018(16)
C28 0.024(2) 0.022(2) 0.048(3) 0.0018(18) 0.0215(19) 0.0035(16)
C29 0.025(2) 0.022(2) 0.047(3) 0.0049(18) 0.0152(19) 0.0016(16)
C30 0.0230(19) 0.025(2) 0.038(2) -0.0009(17) 0.0110(17) -0.0020(16)
C31 0.025(2) 0.027(2) 0.043(2) -0.0015(18) 0.0155(18) -0.0024(17)
C32 0.029(2) 0.043(3) 0.041(3) -0.002(2) 0.0113(19) -0.009(2)
C33 0.027(2) 0.032(2) 0.071(4) -0.005(2) 0.013(2) -0.0029(19)
C34 0.039(3) 0.036(3) 0.048(3) -0.004(2) 0.022(2) -0.011(2)
C35 0.028(2) 0.032(2) 0.041(2) 0.0001(19) 0.0140(19) 0.0025(18)
C36 0.058(3) 0.043(3) 0.050(3) -0.003(2) 0.021(3) 0.013(3)
C37 0.057(3) 0.041(3) 0.051(3) -0.002(2) 0.025(3) -0.001(2)
C38 0.043(3) 0.067(4) 0.052(3) -0.013(3) 0.021(3) -0.008(3)
C39 0.0207(18) 0.0210(18) 0.0266(19) 0.0022(15) 0.0079(15) 0.0051(15)
C40 0.0214(18) 0.0231(19) 0.028(2) -0.0006(16) 0.0086(16) 0.0020(15)
C41 0.0192(18) 0.029(2) 0.031(2) 0.0014(17) 0.0089(16) 0.0034(16)
C42 0.0247(19) 0.032(2) 0.028(2) -0.0010(17) 0.0118(16) 0.0054(17)
C43 0.0209(18) 0.025(2) 0.027(2) 0.0017(16) 0.0073(16) 0.0029(15)
Fe2 0.0228(3) 0.0226(3) 0.0272(3) -0.0016(2) 0.0060(2) 0.0048(2)
C44 0.045(3) 0.034(3) 0.074(4) 0.027(3) 0.033(3) 0.013(2)
C45 0.088(4) 0.029(2) 0.028(2) 0.005(2) 0.012(3) 0.003(3)
C46 0.041(3) 0.029(3) 0.075(4) 0.010(3) -0.006(3) 0.004(2)
C47 0.048(3) 0.020(2) 0.097(5) -0.002(3) 0.037(3) 0.002(2)
C48 0.052(3) 0.029(2) 0.039(3) 0.001(2) 0.007(2) -0.017(2)
C49 0.0247(19) 0.0236(19) 0.027(2) -0.0003(16) 0.0090(16) -0.0040(16)
C50 0.027(2) 0.027(2) 0.030(2) -0.0025(17) 0.0093(17) -0.0006(17)
C51 0.030(2) 0.032(2) 0.032(2) -0.0009(18) 0.0084(18) -0.0070(18)
C52 0.039(2) 0.036(2) 0.030(2) -0.0082(19) 0.0121(19) -0.010(2)
C53 0.042(2) 0.027(2) 0.035(2) -0.0021(18) 0.020(2) -0.0046(19)
C54 0.032(2) 0.026(2) 0.031(2) 0.0031(17) 0.0151(18) 0.0018(17)
C55 0.031(2) 0.047(3) 0.035(2) -0.002(2) 0.0026(19) -0.005(2)
C56 0.035(3) 0.064(4) 0.053(3) -0.009(3) -0.007(2) 0.013(3)
C57 0.044(3) 0.070(4) 0.039(3) 0.012(3) 0.004(2) -0.008(3)
C58 0.038(3) 0.066(4) 0.047(3) -0.005(3) 0.007(2) -0.021(3)
C59 0.060(3) 0.041(3) 0.048(3) -0.011(2) 0.031(3) 0.002(2)
C60 0.079(9) 0.045(7) 0.091(10) -0.004(6) 0.060(8) 0.010(6)
C61 0.070(7) 0.029(5) 0.054(6) -0.009(4) 0.034(6) 0.011(5)
C62 0.090(10) 0.065(9) 0.035(6) -0.008(5) 0.018(6) 0.027(8)
C63 0.0225(19) 0.026(2) 0.0238(19) -0.0002(16) 0.0074(16) -0.0006(16)
C64 0.0242(19) 0.0238(19) 0.0263(19) -0.0014(16) 0.0095(16) -0.0008(16)
C65 0.024(2) 0.026(2) 0.029(2) 0.0008(16) 0.0088(16) -0.0008(16)
C66 0.026(2) 0.029(2) 0.026(2) -0.0047(17) 0.0061(16) 0.0002(17)
C67 0.029(2) 0.026(2) 0.030(2) -0.0019(17) 0.0096(17) 0.0026(17)
C68 0.0221(19) 0.030(2) 0.030(2) 0.0009(17) 0.0070(16) 0.0054(16)
C69 0.0203(19) 0.036(2) 0.035(2) -0.0112(19) 0.0044(17) -0.0005(17)
C70 0.027(2) 0.046(3) 0.076(4) -0.017(3) 0.016(2) -0.009(2)
C71 0.040(3) 0.058(3) 0.035(3) -0.002(2) 0.004(2) 0.020(2)
C72 0.026(2) 0.042(3) 0.040(2) -0.012(2) 0.0025(18) 0.0083(19)
C73 0.035(2) 0.030(2) 0.037(2) -0.0095(19) 0.0128(19) 0.0043(18)
C74 0.064(5) 0.059(5) 0.093(6) -0.035(4) 0.048(4) 0.006(4)
C75 0.085(6) 0.049(5) 0.109(6) -0.019(5) 0.055(5) 0.008(5)
C76 0.080(6) 0.065(6) 0.093(6) -0.045(5) 0.021(5) 0.027(5)
Sn2 0.0136(16) 0.0140(19) 0.0084(12) 0.0076(11) 0.0027(11) 0.0021(13)
Se5 0.046(4) 0.048(4) 0.067(9) -0.027(3) 0.030(4) -0.011(2)
Se6 0.077(2) 0.0293(13) 0.078(2) 0.0169(13) 0.0633(17) 0.0119(13)
Se7 0.0626(16) 0.0360(13) 0.0745(18) 0.0047(12) 0.0590(15) 0.0060(12)
Se8 0.080(3) 0.062(4) 0.034(2) 0.021(2) 0.031(2) 0.034(2)
C77 0.056(7) 0.047(7) 0.059(7) -0.019(6) 0.014(6) 0.019(6)
C78 0.066(8) 0.058(8) 0.055(7) -0.012(6) 0.034(6) 0.011(6)
C79 0.064(8) 0.036(6) 0.085(10) -0.018(6) 0.022(7) -0.004(5)
C80 0.088(6) 0.065(6) 0.101(6) -0.031(5) 0.045(5) 0.018(5)
C81 0.078(6) 0.055(5) 0.104(6) -0.035(5) 0.030(5) 0.017(5)
C82 0.073(5) 0.052(5) 0.112(6) -0.044(5) 0.037(5) 0.008(5)
Se9 0.112(7) 0.050(4) 0.140(8) -0.018(5) 0.091(6) -0.016(4)
Se14 0.068(7) 0.090(9) 0.077(8) -0.047(6) 0.048(6) -0.030(6)
Se10 0.143(9) 0.073(6) 0.144(9) -0.028(6) 0.105(9) -0.023(6)
Se11 0.164(10) 0.100(7) 0.101(7) -0.001(5) 0.096(7) -0.006(7)
Sn3 0.0176(18) 0.016(2) 0.022(2) 0.0032(19) 0.0079(15) 0.002(2)
Se12 0.055(6) 0.078(6) 0.082(8) -0.002(7) 0.040(7) -0.004(4)
Se13 0.046(7) 0.035(8) 0.060(13) -0.017(4) 0.047(6) -0.014(4)

loop_
_atom_type_symbol
_atom_type_description
_atom_type_scat_dispersion_real
_atom_type_scat_dispersion_imag
_atom_type_scat_source
C C 0.0033 0.0016 'International Tables Vol C Tables 4.2.6.8 and 6.1.1.4'
H H 0.0000 0.0000 'International Tables Vol C Tables 4.2.6.8 and 6.1.1.4'
Fe Fe 0.3463 0.8444 'International Tables Vol C Tables 4.2.6.8 and 6.1.1.4'
Se Se -0.0929 2.2259 'International Tables Vol C Tables 4.2.6.8 and 6.1.1.4'
Sn Sn -0.6537 1.4246 'International Tables Vol C Tables 4.2.6.8 and 6.1.1.4'

loop_
_geom_angle_atom_site_label_1
_geom_angle_atom_site_label_2
_geom_angle_atom_site_label_3
_geom_angle
_geom_angle_site_symmetry_1
_geom_angle_site_symmetry_3
_geom_angle_publ_flag
C1 Sn1 C39 110.7(2) . . ?
C1 Sn1 Se4 110.0(2) . . ?
C39 Sn1 Se4 104.3(2) . . ?
C1 Sn1 Se1 114.6(2) . . ?
C39 Sn1 Se1 114.19(19) . . ?
Se4 Sn1 Se1 102.18(19) . . ?
Se2 Se1 Sn1 98.34(12) . . ?
Se3 Se2 Se1 99.83(6) . . ?
Se2 Se3 Se4 98.48(10) . . ?
Se3 Se4 Sn1 97.4(2) . . ?
C2 C1 C5 105.5(3) . . ?
C2 C1 Fe1 68.0(2) . . ?
C5 C1 Fe1 68.1(2) . . ?
C2 C1 Sn1 123.2(3) . . ?
C5 C1 Sn1 125.8(3) . . ?
Fe1 C1 Sn1 149.0(2) . . ?
C2 C1 Sn2 124.0(4) . . ?
C5 C1 Sn2 125.5(4) . . ?
Fe1 C1 Sn2 147.8(4) . . ?
C2 C1 Sn3 120.6(4) . . ?
C5 C1 Sn3 124.3(4) . . ?
Fe1 C1 Sn3 155.7(3) . . ?
C3 C2 C1 109.0(3) . . ?
C3 C2 C11 124.4(4) . . ?
C1 C2 C11 126.5(4) . . ?
C3 C2 Fe1 69.0(2) . . ?
C1 C2 Fe1 70.6(2) . . ?
C11 C2 Fe1 129.6(3) . . ?
C4 C3 C2 108.5(4) . . ?
C4 C3 Fe1 69.5(2) . . ?
C2 C3 Fe1 70.2(2) . . ?
C4 C3 H1 125.8 . . ?
C2 C3 H1 125.8 . . ?
Fe1 C3 H1 126.2 . . ?
C3 C4 C5 109.0(4) . . ?
C3 C4 Fe1 69.8(2) . . ?
C5 C4 Fe1 70.4(2) . . ?
C3 C4 H2 125.5 . . ?
C5 C4 H2 125.5 . . ?
Fe1 C4 H2 125.9 . . ?
C4 C5 C1 108.1(3) . . ?
C4 C5 C25 122.0(4) . . ?
C1 C5 C25 129.6(4) . . ?
C4 C5 Fe1 68.5(2) . . ?
C1 C5 Fe1 70.4(2) . . ?
C25 C5 Fe1 131.5(3) . . ?
C4 Fe1 C3 40.69(16) . . ?
C4 Fe1 C2 68.74(17) . . ?
C3 Fe1 C2 40.84(17) . . ?
C4 Fe1 C5 41.11(16) . . ?
C3 Fe1 C5 69.05(16) . . ?
C2 Fe1 C5 69.21(16) . . ?
C4 Fe1 C8 111.6(2) . . ?
C3 Fe1 C8 103.40(19) . . ?
C2 Fe1 C8 127.39(18) . . ?
C5 Fe1 C8 146.0(2) . . ?
C4 Fe1 C9 105.7(2) . . ?
C3 Fe1 C9 126.09(19) . . ?
C2 Fe1 C9 165.01(18) . . ?
C5 Fe1 C9 116.35(19) . . ?
C8 Fe1 C9 40.3(2) . . ?
C4 Fe1 C7 143.9(2) . . ?
C3 Fe1 C7 113.01(19) . . ?
C2 Fe1 C7 108.38(18) . . ?
C5 Fe1 C7 174.0(2) . . ?
C8 Fe1 C7 39.9(2) . . ?
C9 Fe1 C7 67.4(2) . . ?
C4 Fe1 C10 130.87(18) . . ?
C3 Fe1 C10 165.87(19) . . ?
C2 Fe1 C10 153.29(18) . . ?
C5 Fe1 C10 112.01(17) . . ?
C8 Fe1 C10 67.46(19) . . ?
C9 Fe1 C10 40.10(19) . . ?
C7 Fe1 C10 67.49(19) . . ?
C4 Fe1 C6 171.23(18) . . ?
C3 Fe1 C6 147.71(18) . . ?
C2 Fe1 C6 119.32(19) . . ?
C5 Fe1 C6 135.96(18) . . ?
C8 Fe1 C6 67.1(2) . . ?
C9 Fe1 C6 67.4(2) . . ?
C7 Fe1 C6 39.9(2) . . ?
C10 Fe1 C6 40.36(19) . . ?
C4 Fe1 C1 69.58(17) . . ?
C3 Fe1 C1 69.54(16) . . ?
C2 Fe1 C1 41.40(14) . . ?
C5 Fe1 C1 41.48(16) . . ?
C8 Fe1 C1 168.36(18) . . ?
C9 Fe1 C1 151.33(17) . . ?
C7 Fe1 C1 133.2(2) . . ?
C10 Fe1 C1 121.20(17) . . ?
C6 Fe1 C1 113.62(19) . . ?
C7 C6 C10 108.0(5) . . ?
C7 C6 Fe1 69.7(3) . . ?
C10 C6 Fe1 69.8(3) . . ?
C7 C6 H3 126.0 . . ?
C10 C6 H3 126.0 . . ?
Fe1 C6 H3 126.1 . . ?
C8 C7 C6 108.2(4) . . ?
C8 C7 Fe1 69.7(3) . . ?
C6 C7 Fe1 70.4(3) . . ?
C8 C7 H4 125.9 . . ?
C6 C7 H4 125.9 . . ?
Fe1 C7 H4 125.6 . . ?
C7 C8 C9 108.5(5) . . ?
C7 C8 Fe1 70.5(3) . . ?
C9 C8 Fe1 70.2(3) . . ?
C7 C8 H5 125.7 . . ?
C9 C8 H5 125.7 . . ?
Fe1 C8 H5 125.2 . . ?
C10 C9 C8 107.8(5) . . ?
C10 C9 Fe1 70.3(3) . . ?
C8 C9 Fe1 69.5(3) . . ?
C10 C9 H6 126.1 . . ?
C8 C9 H6 126.1 . . ?
Fe1 C9 H6 125.6 . . ?
C9 C10 C6 107.5(4) . . ?
C9 C10 Fe1 69.6(2) . . ?
C6 C10 Fe1 69.9(2) . . ?
C9 C10 H7 126.3 . . ?
C6 C10 H7 126.3 . . ?
Fe1 C10 H7 125.9 . . ?
C16 C11 C12 120.3(4) . . ?
C16 C11 C2 117.9(4) . . ?
C12 C11 C2 121.8(4) . . ?
C11 C12 C13 120.7(4) . . ?
C11 C12 H8 119.6 . . ?
C13 C12 H8 119.6 . . ?
C14 C13 C12 116.9(4) . . ?
C14 C13 C17 119.4(4) . . ?
C12 C13 C17 123.7(5) . . ?
C15 C14 C13 123.5(4) . . ?
C15 C14 H9 118.2 . . ?
C13 C14 H9 118.2 . . ?
C14 C15 C16 117.8(4) . . ?
C14 C15 C21 123.9(4) . . ?
C16 C15 C21 118.2(4) . . ?
C11 C16 C15 120.7(5) . . ?
C11 C16 H10 119.6 . . ?
C15 C16 H10 119.6 . . ?
C13 C17 C18 111.7(5) . . ?
C13 C17 C19 108.5(5) . . ?
C18 C17 C19 109.3(5) . . ?
C13 C17 C20 110.3(4) . . ?
C18 C17 C20 107.9(5) . . ?
C19 C17 C20 109.1(5) . . ?
C17 C18 H11 109.5 . . ?
C17 C18 H12 109.5 . . ?
H11 C18 H12 109.5 . . ?
C17 C18 H13 109.5 . . ?
H11 C18 H13 109.5 . . ?
H12 C18 H13 109.5 . . ?
C17 C19 Se10 135.6(5) . 3_666 ?
C17 C19 H14 109.5 . . ?
Se10 C19 H14 44.7 3_666 . ?
C17 C19 H15 109.5 . . ?
Se10 C19 H15 113.4 3_666 . ?
H14 C19 H15 109.5 . . ?
C17 C19 H16 109.5 . . ?
Se10 C19 H16 66.3 3_666 . ?
H14 C19 H16 109.5 . . ?
H15 C19 H16 109.5 . . ?
C17 C20 H17 109.5 . . ?
C17 C20 H18 109.5 . . ?
H17 C20 H18 109.5 . . ?
C17 C20 H19 109.5 . . ?
H17 C20 H19 109.5 . . ?
H18 C20 H19 109.5 . . ?
C24 C21 C23 108.9(5) . . ?
C24 C21 C22 110.3(6) . . ?
C23 C21 C22 107.1(5) . . ?
C24 C21 C15 109.9(5) . . ?
C23 C21 C15 111.7(5) . . ?
C22 C21 C15 108.9(4) . . ?
C21 C22 H20 109.5 . . ?
C21 C22 H21 109.5 . . ?
H20 C22 H21 109.5 . . ?
C21 C22 H22 109.5 . . ?
H20 C22 H22 109.5 . . ?
H21 C22 H22 109.5 . . ?
C21 C23 H23 109.5 . . ?
C21 C23 H24 109.5 . . ?
H23 C23 H24 109.5 . . ?
C21 C23 H25 109.5 . . ?
H23 C23 H25 109.5 . . ?
H24 C23 H25 109.5 . . ?
C21 C24 H26 109.5 . . ?
C21 C24 H27 109.5 . . ?
H26 C24 H27 109.5 . . ?
C21 C24 H28 109.5 . . ?
H26 C24 H28 109.5 . . ?
H27 C24 H28 109.5 . . ?
C26 C25 C30 120.2(4) . . ?
C26 C25 C5 122.9(4) . . ?
C30 C25 C5 116.8(4) . . ?
C25 C26 C27 120.6(4) . . ?
C25 C26 H29 119.7 . . ?
C27 C26 H29 119.7 . . ?
C28 C27 C26 117.4(4) . . ?
C28 C27 C31 118.7(4) . . ?
C26 C27 C31 123.7(4) . . ?
C27 C28 C29 123.3(4) . . ?
C27 C28 H30 118.3 . . ?
C29 C28 H30 118.3 . . ?
C30 C29 C28 117.2(4) . . ?
C30 C29 C35 122.0(4) . . ?
C28 C29 C35 120.8(4) . . ?
C25 C30 C29 121.2(4) . . ?
C25 C30 H31 119.4 . . ?
C29 C30 H31 119.4 . . ?
C32 C31 C33 108.2(4) . . ?
C32 C31 C27 112.2(3) . . ?
C33 C31 C27 111.9(4) . . ?
C32 C31 C34 108.4(4) . . ?
C33 C31 C34 108.2(4) . . ?
C27 C31 C34 107.8(4) . . ?
C31 C32 H32 109.5 . . ?
C31 C32 H33 109.5 . . ?
H32 C32 H33 109.5 . . ?
C31 C32 H34 109.5 . . ?
H32 C32 H34 109.5 . . ?
H33 C32 H34 109.5 . . ?
C31 C33 H35 109.5 . . ?
C31 C33 H36 109.5 . . ?
H35 C33 H36 109.5 . . ?
C31 C33 H37 109.5 . . ?
H35 C33 H37 109.5 . . ?
H36 C33 H37 109.5 . . ?
C31 C34 H38 109.5 . . ?
C31 C34 H39 109.5 . . ?
H38 C34 H39 109.5 . . ?
C31 C34 H40 109.5 . . ?
H38 C34 H40 109.5 . . ?
H39 C34 H40 109.5 . . ?
C36 C35 C37 109.8(4) . . ?
C36 C35 C29 110.1(4) . . ?
C37 C35 C29 108.5(4) . . ?
C36 C35 C38 107.2(4) . . ?
C37 C35 C38 108.3(4) . . ?
C29 C35 C38 113.0(4) . . ?
C35 C36 H41 109.5 . . ?
C35 C36 H42 109.5 . . ?
H41 C36 H42 109.5 . . ?
C35 C36 H43 109.5 . . ?
H41 C36 H43 109.5 . . ?
H42 C36 H43 109.5 . . ?
C35 C37 H44 109.5 . . ?
C35 C37 H45 109.5 . . ?
H44 C37 H45 109.5 . . ?
C35 C37 H46 109.5 . . ?
H44 C37 H46 109.5 . . ?
H45 C37 H46 109.5 . . ?
C35 C38 H47 109.5 . . ?
C35 C38 H48 109.5 . . ?
H47 C38 H48 109.5 . . ?
C35 C38 H49 109.5 . . ?
H47 C38 H49 109.5 . . ?
H48 C38 H49 109.5 . . ?
C43 C39 C40 107.6(3) . . ?
C43 C39 Fe2 69.2(2) . . ?
C40 C39 Fe2 68.8(2) . . ?
C43 C39 Sn2 126.5(5) . . ?
C40 C39 Sn2 125.9(5) . . ?
Fe2 C39 Sn2 127.3(4) . . ?
C43 C39 Sn3 118.2(4) . . ?
C40 C39 Sn3 134.0(4) . . ?
Fe2 C39 Sn3 122.9(3) . . ?
C43 C39 Sn1 124.6(3) . . ?
C40 C39 Sn1 127.8(3) . . ?
Fe2 C39 Sn1 130.2(2) . . ?
C41 C40 C39 106.7(3) . . ?
C41 C40 C49 120.9(3) . . ?
C39 C40 C49 132.3(3) . . ?
C41 C40 Fe2 68.9(2) . . ?
C39 C40 Fe2 69.7(2) . . ?
C49 C40 Fe2 123.1(3) . . ?
C42 C41 C40 109.4(3) . . ?
C42 C41 Fe2 70.3(2) . . ?
C40 C41 Fe2 69.9(2) . . ?
C42 C41 H50 125.3 . . ?
C40 C41 H50 125.3 . . ?
Fe2 C41 H50 126.1 . . ?
C41 C42 C43 109.0(3) . . ?
C41 C42 Fe2 69.5(2) . . ?
C43 C42 Fe2 70.0(2) . . ?
C41 C42 H51 125.5 . . ?
C43 C42 H51 125.5 . . ?
Fe2 C42 H51 126.5 . . ?
C42 C43 C39 107.4(3) . . ?
C42 C43 C63 121.2(4) . . ?
C39 C43 C63 131.3(3) . . ?
C42 C43 Fe2 69.1(2) . . ?
C39 C43 Fe2 69.5(2) . . ?
C63 C43 Fe2 124.3(3) . . ?
C47 Fe2 C48 40.0(2) . . ?
C47 Fe2 C41 117.09(19) . . ?
C48 Fe2 C41 151.26(19) . . ?
C47 Fe2 C44 67.9(2) . . ?
C48 Fe2 C44 41.1(2) . . ?
C41 Fe2 C44 164.7(2) . . ?
C47 Fe2 C42 106.7(2) . . ?
C48 Fe2 C42 118.87(19) . . ?
C41 Fe2 C42 40.20(16) . . ?
C44 Fe2 C42 154.8(2) . . ?
C47 Fe2 C40 151.22(19) . . ?
C48 Fe2 C40 166.99(19) . . ?
C41 Fe2 C40 41.20(15) . . ?
C44 Fe2 C40 127.86(19) . . ?
C42 Fe2 C40 68.93(16) . . ?
C47 Fe2 C46 39.1(2) . . ?
C48 Fe2 C46 67.1(2) . . ?
C41 Fe2 C46 106.1(2) . . ?
C44 Fe2 C46 68.0(2) . . ?
C42 Fe2 C46 124.4(2) . . ?
C40 Fe2 C46 118.39(19) . . ?
C47 Fe2 C45 66.7(2) . . ?
C48 Fe2 C45 67.8(2) . . ?
C41 Fe2 C45 126.0(2) . . ?
C44 Fe2 C45 40.6(2) . . ?
C42 Fe2 C45 161.9(2) . . ?
C40 Fe2 C45 108.18(18) . . ?
C46 Fe2 C45 40.0(2) . . ?
C47 Fe2 C43 126.7(2) . . ?
C48 Fe2 C43 108.76(18) . . ?
C41 Fe2 C43 68.62(16) . . ?
C44 Fe2 C43 121.24(19) . . ?
C42 Fe2 C43 40.85(15) . . ?
C40 Fe2 C43 69.64(16) . . ?
C46 Fe2 C43 162.1(2) . . ?
C45 Fe2 C43 156.5(2) . . ?
C47 Fe2 C39 165.6(2) . . ?
C48 Fe2 C39 129.00(19) . . ?
C41 Fe2 C39 69.03(15) . . ?
C44 Fe2 C39 109.81(18) . . ?
C42 Fe2 C39 68.87(15) . . ?
C40 Fe2 C39 41.48(15) . . ?
C46 Fe2 C39 154.6(2) . . ?
C45 Fe2 C39 121.6(2) . . ?
C43 Fe2 C39 41.24(15) . . ?
C45 C44 C48 106.1(5) . . ?
C45 C44 Fe2 70.1(3) . . ?
C48 C44 Fe2 69.1(3) . . ?
C45 C44 H52 126.9 . . ?
C48 C44 H52 126.9 . . ?
Fe2 C44 H52 125.4 . . ?
C46 C45 C44 108.2(5) . . ?
C46 C45 Fe2 69.9(3) . . ?
C44 C45 Fe2 69.2(3) . . ?
C46 C45 H53 125.9 . . ?
C44 C45 H53 125.9 . . ?
Fe2 C45 H53 126.6 . . ?
C47 C46 C45 108.1(5) . . ?
C47 C46 Fe2 69.6(3) . . ?
C45 C46 Fe2 70.1(3) . . ?
C47 C46 H54 125.9 . . ?
C45 C46 H54 125.9 . . ?
Fe2 C46 H54 126.0 . . ?
C46 C47 C48 110.0(5) . . ?
C46 C47 Fe2 71.3(3) . . ?
C48 C47 Fe2 70.1(3) . . ?
C46 C47 H55 125.0 . . ?
C48 C47 H55 125.0 . . ?
Fe2 C47 H55 125.2 . . ?
C47 C48 C44 107.5(5) . . ?
C47 C48 Fe2 69.8(3) . . ?
C44 C48 Fe2 69.8(3) . . ?
C47 C48 H56 126.3 . . ?
C44 C48 H56 126.3 . . ?
Fe2 C48 H56 125.7 . . ?
C54 C49 C50 118.3(4) . . ?
C54 C49 C40 124.6(4) . . ?
C50 C49 C40 116.9(4) . . ?
C51 C50 C49 122.4(4) . . ?
C51 C50 H57 118.8 . . ?
C49 C50 H57 118.8 . . ?
C50 C51 C52 117.3(4) . . ?
C50 C51 C55 122.6(4) . . ?
C52 C51 C55 120.1(4) . . ?
C51 C52 C53 122.9(4) . . ?
C51 C52 H58 118.5 . . ?
C53 C52 H58 118.5 . . ?
C52 C53 C54 118.3(4) . . ?
C52 C53 C59 120.0(4) . . ?
C54 C53 C59 121.7(4) . . ?
C49 C54 C53 120.8(4) . . ?
C49 C54 H59 119.6 . . ?
C53 C54 H59 119.6 . . ?
C56 C55 C51 112.6(4) . . ?
C56 C55 C57 107.8(5) . . ?
C51 C55 C57 110.4(4) . . ?
C56 C55 C58 108.0(5) . . ?
C51 C55 C58 108.7(4) . . ?
C57 C55 C58 109.3(4) . . ?
C55 C56 H60 109.5 . . ?
C55 C56 H61 109.5 . . ?
H60 C56 H61 109.5 . . ?
C55 C56 H62 109.5 . . ?
H60 C56 H62 109.5 . . ?
H61 C56 H62 109.5 . . ?
C55 C57 H63 109.5 . . ?
C55 C57 H64 109.5 . . ?
H63 C57 H64 109.5 . . ?
C55 C57 H65 109.5 . . ?
H63 C57 H65 109.5 . . ?
H64 C57 H65 109.5 . . ?
C55 C58 H66 109.5 . . ?
C55 C58 H67 109.5 . . ?
H66 C58 H67 109.5 . . ?
C55 C58 H68 109.5 . . ?
H66 C58 H68 109.5 . . ?
H67 C58 H68 109.5 . . ?
C77 C59 C53 115.4(6) . . ?
C62 C59 C53 118.0(6) . . ?
C77 C59 C79 114.3(8) . . ?
C53 C59 C79 106.3(6) . . ?
C62 C59 C61 109.3(8) . . ?
C53 C59 C61 107.8(5) . . ?
C62 C59 C60 107.0(8) . . ?
C53 C59 C60 110.8(6) . . ?
C61 C59 C60 102.8(7) . . ?
C77 C59 C78 111.3(8) . . ?
C53 C59 C78 104.3(5) . . ?
C79 C59 C78 104.1(8) . . ?
C59 C60 H69 109.5 . . ?
C59 C60 H70 109.5 . . ?
H69 C60 H70 109.5 . . ?
C59 C60 H71 109.5 . . ?
H69 C60 H71 109.5 . . ?
H70 C60 H71 109.5 . . ?
C59 C61 H72 109.5 . . ?
C59 C61 H73 109.5 . . ?
H72 C61 H73 109.5 . . ?
C59 C61 H74 109.5 . . ?
H72 C61 H74 109.5 . . ?
H73 C61 H74 109.5 . . ?
C59 C62 H75 109.5 . . ?
C59 C62 H76 109.5 . . ?
H75 C62 H76 109.5 . . ?
C59 C62 H77 109.5 . . ?
H75 C62 H77 109.5 . . ?
H76 C62 H77 109.5 . . ?
C64 C63 C68 117.8(4) . . ?
C64 C63 C43 124.1(4) . . ?
C68 C63 C43 118.0(3) . . ?
C65 C64 C63 121.3(4) . . ?
C65 C64 H78 119.3 . . ?
C63 C64 H78 119.3 . . ?
C66 C65 C64 118.4(4) . . ?
C66 C65 C69 118.4(4) . . ?
C64 C65 C69 123.2(4) . . ?
C65 C66 C67 122.2(4) . . ?
C65 C66 H79 118.9 . . ?
C67 C66 H79 118.9 . . ?
C68 C67 C66 117.3(4) . . ?
C68 C67 C73 122.3(4) . . ?
C66 C67 C73 120.4(4) . . ?
C67 C68 C63 122.9(4) . . ?
C67 C68 H80 118.6 . . ?
C63 C68 H80 118.6 . . ?
C71 C69 C72 108.0(4) . . ?
C71 C69 C70 109.7(4) . . ?
C72 C69 C70 108.3(4) . . ?
C71 C69 C65 109.8(4) . . ?
C72 C69 C65 112.0(3) . . ?
C70 C69 C65 109.1(4) . . ?
C69 C70 H81 109.5 . . ?
C69 C70 H82 109.5 . . ?
H81 C70 H82 109.5 . . ?
C69 C70 H83 109.5 . . ?
H81 C70 H83 109.5 . . ?
H82 C70 H83 109.5 . . ?
C69 C71 H84 109.5 . . ?
C69 C71 H85 109.5 . . ?
H84 C71 H85 109.5 . . ?
C69 C71 H86 109.5 . . ?
H84 C71 H86 109.5 . . ?
H85 C71 H86 109.5 . . ?
C69 C72 H87 109.5 . . ?
C69 C72 H88 109.5 . . ?
H87 C72 H88 109.5 . . ?
C69 C72 H89 109.5 . . ?
H87 C72 H89 109.5 . . ?
H88 C72 H89 109.5 . . ?
C76 C73 C75 116.8(9) . . ?
C81 C73 C80 112.6(10) . . ?
C81 C73 C67 113.8(6) . . ?
C76 C73 C67 114.4(5) . . ?
C75 C73 C67 107.2(5) . . ?
C80 C73 C67 106.1(6) . . ?
C81 C73 C82 109.2(10) . . ?
C80 C73 C82 104.1(10) . . ?
C67 C73 C82 110.6(6) . . ?
C76 C73 C74 104.7(8) . . ?
C75 C73 C74 102.2(8) . . ?
C67 C73 C74 110.7(5) . . ?
C73 C74 H90 109.5 . . ?
C73 C74 H91 109.5 . . ?
H90 C74 H91 109.5 . . ?
C73 C74 H92 109.5 . . ?
H90 C74 H92 109.5 . . ?
H91 C74 H92 109.5 . . ?
C73 C75 H93 109.5 . . ?
C73 C75 H94 109.5 . . ?
H93 C75 H94 109.5 . . ?
C73 C75 H95 109.5 . . ?
H93 C75 H95 109.5 . . ?
H94 C75 H95 109.5 . . ?
C73 C76 H96 109.5 . . ?
C73 C76 H97 109.5 . . ?
H96 C76 H97 109.5 . . ?
C73 C76 H98 109.5 . . ?
H96 C76 H98 109.5 . . ?
H97 C76 H98 109.5 . . ?
C39 Sn2 C1 107.9(5) . . ?
C39 Sn2 Se8 113.2(6) . . ?
C1 Sn2 Se8 123.2(7) . . ?
C39 Sn2 Se5 102.9(7) . . ?
C1 Sn2 Se5 103.4(6) . . ?
Se8 Sn2 Se5 103.7(6) . . ?
Se6 Se5 Sn2 90.5(6) . . ?
Se7 Se6 Se5 102.2(4) . . ?
Se8 Se7 Se6 95.65(18) . . ?
Se7 Se8 Sn2 101.3(5) . . ?
C59 C77 H99 109.5 . . ?
C59 C77 H100 109.5 . . ?
H99 C77 H100 109.5 . . ?
C59 C77 H101 109.5 . . ?
H99 C77 H101 109.5 . . ?
H100 C77 H101 109.5 . . ?
C59 C78 H102 109.5 . . ?
C59 C78 H103 109.5 . . ?
H102 C78 H103 109.5 . . ?
C59 C78 H104 109.5 . . ?
H102 C78 H104 109.5 . . ?
H103 C78 H104 109.5 . . ?
C59 C79 H105 109.5 . . ?
C59 C79 H106 109.5 . . ?
H105 C79 H106 109.5 . . ?
C59 C79 H107 109.5 . . ?
H105 C79 H107 109.5 . . ?
H106 C79 H107 109.5 . . ?
C73 C80 H108 109.5 . . ?
C73 C80 H109 109.5 . . ?
H108 C80 H109 109.5 . . ?
C73 C80 H110 109.5 . . ?
H108 C80 H110 109.5 . . ?
H109 C80 H110 109.5 . . ?
C73 C81 H111 109.5 . . ?
C73 C81 H112 109.5 . . ?
H111 C81 H112 109.5 . . ?
C73 C81 H113 109.5 . . ?
H111 C81 H113 109.5 . . ?
H112 C81 H113 109.5 . . ?
C73 C82 H114 109.5 . . ?
C73 C82 H115 109.5 . . ?
H114 C82 H115 109.5 . . ?
C73 C82 H116 109.5 . . ?
H114 C82 H116 109.5 . . ?
H115 C82 H116 109.5 . . ?
Se11 Se9 Se12 104.0(5) . . ?
Se10 Se14 Sn3 92.3(6) . . ?
Se14 Se10 Se11 97.2(6) . . ?
Se9 Se11 Se10 105.9(4) . . ?
C39 Sn3 Se13 124.9(8) . . ?
C39 Sn3 C1 104.0(5) . . ?
Se13 Sn3 C1 111.5(8) . . ?
C39 Sn3 Se14 116.8(5) . . ?
Se13 Sn3 Se14 105.0(9) . . ?
C1 Sn3 Se14 88.8(5) . . ?
Se13 Se12 Se9 97.5(11) . . ?
Se12 Se13 Sn3 122.9(17) . . ?

loop_
_geom_bond_atom_site_label_1
_geom_bond_atom_site_label_2
_geom_bond_distance
_geom_bond_site_symmetry_2
_geom_bond_publ_flag
Sn1 C1 2.087(6) . ?
Sn1 C39 2.155(6) . ?
Sn1 Se4 2.566(6) . ?
Sn1 Se1 2.600(4) . ?
Se1 Se2 2.345(2) . ?
Se2 Se3 2.3035(15) . ?
Se3 Se4 2.370(6) . ?
C1 C2 1.456(5) . ?
C1 C5 1.460(6) . ?
C1 Fe1 2.077(4) . ?
C1 Sn2 2.218(14) . ?
C1 Sn3 2.324(12) . ?
C2 C3 1.418(6) . ?
C2 C11 1.504(6) . ?
C2 Fe1 2.040(4) . ?
C3 C4 1.406(6) . ?
C3 Fe1 2.024(4) . ?
C3 H1 0.9500 . ?
C4 C5 1.428(6) . ?
C4 Fe1 2.020(4) . ?
C4 H2 0.9500 . ?
C5 C25 1.510(5) . ?
C5 Fe1 2.045(4) . ?
Fe1 C8 2.047(5) . ?
Fe1 C9 2.055(4) . ?
Fe1 C7 2.058(5) . ?
Fe1 C10 2.065(4) . ?
Fe1 C6 2.067(5) . ?
C6 C7 1.406(7) . ?
C6 C10 1.426(7) . ?
C6 H3 0.9500 . ?
C7 C8 1.400(8) . ?
C7 H4 0.9500 . ?
C8 C9 1.413(7) . ?
C8 H5 0.9500 . ?
C9 C10 1.413(7) . ?
C9 H6 0.9500 . ?
C10 H7 0.9500 . ?
C11 C16 1.379(6) . ?
C11 C12 1.389(6) . ?
C12 C13 1.405(6) . ?
C12 H8 0.9500 . ?
C13 C14 1.389(7) . ?
C13 C17 1.524(7) . ?
C14 C15 1.386(7) . ?
C14 H9 0.9500 . ?
C15 C16 1.391(6) . ?
C15 C21 1.550(7) . ?
C16 H10 0.9500 . ?
C17 C18 1.527(8) . ?
C17 C19 1.535(8) . ?
C17 C20 1.540(7) . ?
C18 H11 0.9800 . ?
C18 H12 0.9800 . ?
C18 H13 0.9800 . ?
C19 Se10 2.437(16) 3_666 ?
C19 H14 0.9800 . ?
C19 H15 0.9800 . ?
C19 H16 0.9800 . ?
C20 H17 0.9800 . ?
C20 H18 0.9800 . ?
C20 H19 0.9800 . ?
C21 C24 1.512(9) . ?
C21 C23 1.523(8) . ?
C21 C22 1.526(8) . ?
C22 H20 0.9800 . ?
C22 H21 0.9800 . ?
C22 H22 0.9800 . ?
C23 H23 0.9800 . ?
C23 H24 0.9800 . ?
C23 H25 0.9800 . ?
C24 H26 0.9800 . ?
C24 H27 0.9800 . ?
C24 H28 0.9800 . ?
C25 C26 1.385(6) . ?
C25 C30 1.385(6) . ?
C26 C27 1.410(5) . ?
C26 H29 0.9500 . ?
C27 C28 1.382(6) . ?
C27 C31 1.533(6) . ?
C28 C29 1.403(6) . ?
C28 H30 0.9500 . ?
C29 C30 1.392(6) . ?
C29 C35 1.525(6) . ?
C30 H31 0.9500 . ?
C31 C32 1.528(6) . ?
C31 C33 1.531(6) . ?
C31 C34 1.539(6) . ?
C32 H32 0.9800 . ?
C32 H33 0.9800 . ?
C32 H34 0.9800 . ?
C33 H35 0.9800 . ?
C33 H36 0.9800 . ?
C33 H37 0.9800 . ?
C34 H38 0.9800 . ?
C34 H39 0.9800 . ?
C34 H40 0.9800 . ?
C35 C36 1.523(6) . ?
C35 C37 1.524(7) . ?
C35 C38 1.542(7) . ?
C36 H41 0.9800 . ?
C36 H42 0.9800 . ?
C36 H43 0.9800 . ?
C37 H44 0.9800 . ?
C37 H45 0.9800 . ?
C37 H46 0.9800 . ?
C38 H47 0.9800 . ?
C38 H48 0.9800 . ?
C38 H49 0.9800 . ?
C39 C43 1.446(5) . ?
C39 C40 1.451(5) . ?
C39 Fe2 2.054(4) . ?
C39 Sn2 2.097(14) . ?
C39 Sn3 2.101(14) . ?
C40 C41 1.432(5) . ?
C40 C49 1.490(6) . ?
C40 Fe2 2.042(4) . ?
C41 C42 1.397(6) . ?
C41 Fe2 2.028(4) . ?
C41 H50 0.9500 . ?
C42 C43 1.427(5) . ?
C42 Fe2 2.038(4) . ?
C42 H51 0.9500 . ?
C43 C63 1.495(5) . ?
C43 Fe2 2.050(4) . ?
Fe2 C47 2.023(5) . ?
Fe2 C48 2.026(5) . ?
Fe2 C44 2.035(5) . ?
Fe2 C46 2.044(5) . ?
Fe2 C45 2.047(5) . ?
C44 C45 1.417(8) . ?
C44 C48 1.426(7) . ?
C44 H52 0.9500 . ?
C45 C46 1.399(9) . ?
C45 H53 0.9500 . ?
C46 C47 1.362(8) . ?
C46 H54 0.9500 . ?
C47 C48 1.385(7) . ?
C47 H55 0.9500 . ?
C48 H56 0.9500 . ?
C49 C54 1.391(6) . ?
C49 C50 1.406(6) . ?
C50 C51 1.387(6) . ?
C50 H57 0.9500 . ?
C51 C52 1.387(6) . ?
C51 C55 1.528(6) . ?
C52 C53 1.390(7) . ?
C52 H58 0.9500 . ?
C53 C54 1.407(6) . ?
C53 C59 1.536(6) . ?
C54 H59 0.9500 . ?
C55 C56 1.520(7) . ?
C55 C57 1.532(7) . ?
C55 C58 1.533(7) . ?
C56 H60 0.9800 . ?
C56 H61 0.9800 . ?
C56 H62 0.9800 . ?
C57 H63 0.9800 . ?
C57 H64 0.9800 . ?
C57 H65 0.9800 . ?
C58 H66 0.9800 . ?
C58 H67 0.9800 . ?
C58 H68 0.9800 . ?
C59 C77 1.363(12) . ?
C59 C62 1.434(12) . ?
C59 C79 1.574(13) . ?
C59 C61 1.606(12) . ?
C59 C60 1.616(14) . ?
C59 C78 1.617(13) . ?
C60 H69 0.9800 . ?
C60 H70 0.9800 . ?
C60 H71 0.9800 . ?
C61 H72 0.9800 . ?
C61 H73 0.9800 . ?
C61 H74 0.9800 . ?
C62 H75 0.9800 . ?
C62 H76 0.9800 . ?
C62 H77 0.9800 . ?
C63 C64 1.399(5) . ?
C63 C68 1.400(6) . ?
C64 C65 1.397(6) . ?
C64 H78 0.9500 . ?
C65 C66 1.394(6) . ?
C65 C69 1.541(5) . ?
C66 C67 1.400(6) . ?
C66 H79 0.9500 . ?
C67 C68 1.383(6) . ?
C67 C73 1.531(6) . ?
C68 H80 0.9500 . ?
C69 C71 1.527(7) . ?
C69 C72 1.530(6) . ?
C69 C70 1.535(7) . ?
C70 H81 0.9800 . ?
C70 H82 0.9800 . ?
C70 H83 0.9800 . ?
C71 H84 0.9800 . ?
C71 H85 0.9800 . ?
C71 H86 0.9800 . ?
C72 H87 0.9800 . ?
C72 H88 0.9800 . ?
C72 H89 0.9800 . ?
C73 C81 1.443(16) . ?
C73 C76 1.476(14) . ?
C73 C75 1.502(14) . ?
C73 C80 1.511(18) . ?
C73 C82 1.556(15) . ?
C73 C74 1.589(12) . ?
C74 H90 0.9800 . ?
C74 H91 0.9800 . ?
C74 H92 0.9800 . ?
C75 H93 0.9800 . ?
C75 H94 0.9800 . ?
C75 H95 0.9800 . ?
C76 H96 0.9800 . ?
C76 H97 0.9800 . ?
C76 H98 0.9800 . ?
Sn2 Se8 2.370(13) . ?
Sn2 Se5 2.76(2) . ?
Se5 Se6 2.505(16) . ?
Se6 Se7 2.286(4) . ?
Se7 Se8 2.258(9) . ?
C77 H99 0.9800 . ?
C77 H100 0.9800 . ?
C77 H101 0.9800 . ?
C78 H102 0.9800 . ?
C78 H103 0.9800 . ?
C78 H104 0.9800 . ?
C79 H105 0.9800 . ?
C79 H106 0.9800 . ?
C79 H107 0.9800 . ?
C80 H108 0.9800 . ?
C80 H109 0.9800 . ?
C80 H110 0.9800 . ?
C81 H111 0.9800 . ?
C81 H112 0.9800 . ?
C81 H113 0.9800 . ?
C82 H114 0.9800 . ?
C82 H115 0.9800 . ?
C82 H116 0.9800 . ?
Se9 Se11 2.319(14) . ?
Se9 Se12 2.433(19) . ?
Se14 Se10 2.113(19) . ?
Se14 Sn3 2.549(15) . ?
Se10 Se11 2.376(13) . ?
Sn3 Se13 2.28(3) . ?
Se12 Se13 1.77(3) . ?

loop_
_geom_torsion_atom_site_label_1
_geom_torsion_atom_site_label_2
_geom_torsion_atom_site_label_3
_geom_torsion_atom_site_label_4
_geom_torsion
_geom_torsion_site_symmetry_1
_geom_torsion_site_symmetry_2
_geom_torsion_site_symmetry_3
_geom_torsion_site_symmetry_4
_geom_torsion_publ_flag
C5 C1 C2 C3 0.5(4) . . . . ?
Fe1 C1 C2 C3 58.5(3) . . . . ?
Sn1 C1 C2 C3 -154.4(3) . . . . ?
Sn2 C1 C2 C3 -155.6(5) . . . . ?
Sn3 C1 C2 C3 -147.0(4) . . . . ?
C5 C1 C2 C11 176.5(4) . . . . ?
Fe1 C1 C2 C11 -125.5(4) . . . . ?
Sn1 C1 C2 C11 21.6(6) . . . . ?
Sn2 C1 C2 C11 20.4(7) . . . . ?
Sn3 C1 C2 C11 29.0(6) . . . . ?
C5 C1 C2 Fe1 -58.0(3) . . . . ?
Sn1 C1 C2 Fe1 147.1(3) . . . . ?
Sn2 C1 C2 Fe1 145.9(5) . . . . ?
Sn3 C1 C2 Fe1 154.5(4) . . . . ?
C1 C2 C3 C4 -0.4(5) . . . . ?
C11 C2 C3 C4 -176.5(4) . . . . ?
Fe1 C2 C3 C4 59.1(3) . . . . ?
C1 C2 C3 Fe1 -59.5(3) . . . . ?
C11 C2 C3 Fe1 124.4(4) . . . . ?
C2 C3 C4 C5 0.2(5) . . . . ?
Fe1 C3 C4 C5 59.7(3) . . . . ?
C2 C3 C4 Fe1 -59.5(3) . . . . ?
C3 C4 C5 C1 0.1(5) . . . . ?
Fe1 C4 C5 C1 59.5(3) . . . . ?
C3 C4 C5 C25 174.3(4) . . . . ?
Fe1 C4 C5 C25 -126.4(4) . . . . ?
C3 C4 C5 Fe1 -59.4(3) . . . . ?
C2 C1 C5 C4 -0.3(4) . . . . ?
Fe1 C1 C5 C4 -58.3(3) . . . . ?
Sn1 C1 C5 C4 153.7(3) . . . . ?
Sn2 C1 C5 C4 155.3(6) . . . . ?
Sn3 C1 C5 C4 145.6(4) . . . . ?
C2 C1 C5 C25 -173.9(4) . . . . ?
Fe1 C1 C5 C25 128.1(4) . . . . ?
Sn1 C1 C5 C25 -19.9(6) . . . . ?
Sn2 C1 C5 C25 -18.3(8) . . . . ?
Sn3 C1 C5 C25 -28.0(6) . . . . ?
C2 C1 C5 Fe1 57.9(3) . . . . ?
Sn1 C1 C5 Fe1 -148.0(3) . . . . ?
Sn2 C1 C5 Fe1 -146.4(6) . . . . ?
Sn3 C1 C5 Fe1 -156.1(4) . . . . ?
C10 C6 C7 C8 -0.1(5) . . . . ?
Fe1 C6 C7 C8 -59.6(3) . . . . ?
C10 C6 C7 Fe1 59.5(3) . . . . ?
C6 C7 C8 C9 0.0(6) . . . . ?
Fe1 C7 C8 C9 -60.1(3) . . . . ?
C6 C7 C8 Fe1 60.1(3) . . . . ?
C7 C8 C9 C10 0.1(5) . . . . ?
Fe1 C8 C9 C10 -60.2(3) . . . . ?
C7 C8 C9 Fe1 60.3(3) . . . . ?
C8 C9 C10 C6 -0.2(5) . . . . ?
Fe1 C9 C10 C6 -59.9(3) . . . . ?
C8 C9 C10 Fe1 59.7(3) . . . . ?
C7 C6 C10 C9 0.2(5) . . . . ?
Fe1 C6 C10 C9 59.7(3) . . . . ?
C7 C6 C10 Fe1 -59.5(3) . . . . ?
C3 C2 C11 C16 58.2(6) . . . . ?
C1 C2 C11 C16 -117.3(5) . . . . ?
Fe1 C2 C11 C16 148.3(4) . . . . ?
C3 C2 C11 C12 -120.4(5) . . . . ?
C1 C2 C11 C12 64.2(6) . . . . ?
Fe1 C2 C11 C12 -30.3(6) . . . . ?
C16 C11 C12 C13 -0.6(6) . . . . ?
C2 C11 C12 C13 177.9(4) . . . . ?
C11 C12 C13 C14 1.7(6) . . . . ?
C11 C12 C13 C17 -179.8(4) . . . . ?
C12 C13 C14 C15 -0.8(7) . . . . ?
C17 C13 C14 C15 -179.3(5) . . . . ?
C13 C14 C15 C16 -1.3(7) . . . . ?
C13 C14 C15 C21 177.3(5) . . . . ?
C12 C11 C16 C15 -1.6(7) . . . . ?
C2 C11 C16 C15 179.9(4) . . . . ?
C14 C15 C16 C11 2.5(7) . . . . ?
C21 C15 C16 C11 -176.2(4) . . . . ?
C14 C13 C17 C18 -178.0(5) . . . . ?
C12 C13 C17 C18 3.6(7) . . . . ?
C14 C13 C17 C19 61.5(6) . . . . ?
C12 C13 C17 C19 -116.9(6) . . . . ?
C14 C13 C17 C20 -58.0(6) . . . . ?
C12 C13 C17 C20 123.6(5) . . . . ?
C13 C17 C19 Se10 135.7(6) . . . 3_666 ?
C18 C17 C19 Se10 13.7(8) . . . 3_666 ?
C20 C17 C19 Se10 -104.1(7) . . . 3_666 ?
C14 C15 C21 C24 120.9(6) . . . . ?
C16 C15 C21 C24 -60.5(6) . . . . ?
C14 C15 C21 C23 -0.1(8) . . . . ?
C16 C15 C21 C23 178.5(5) . . . . ?
C14 C15 C21 C22 -118.2(6) . . . . ?
C16 C15 C21 C22 60.4(7) . . . . ?
C4 C5 C25 C26 124.3(4) . . . . ?
C1 C5 C25 C26 -62.9(6) . . . . ?
Fe1 C5 C25 C26 35.7(6) . . . . ?
C4 C5 C25 C30 -52.9(5) . . . . ?
C1 C5 C25 C30 119.8(5) . . . . ?
Fe1 C5 C25 C30 -141.5(4) . . . . ?
C30 C25 C26 C27 1.3(6) . . . . ?
C5 C25 C26 C27 -175.8(4) . . . . ?
C25 C26 C27 C28 -3.4(6) . . . . ?
C25 C26 C27 C31 171.4(4) . . . . ?
C26 C27 C28 C29 2.7(6) . . . . ?
C31 C27 C28 C29 -172.3(4) . . . . ?
C27 C28 C29 C30 -0.1(6) . . . . ?
C27 C28 C29 C35 178.1(4) . . . . ?
C26 C25 C30 C29 1.5(6) . . . . ?
C5 C25 C30 C29 178.8(4) . . . . ?
C28 C29 C30 C25 -2.1(6) . . . . ?
C35 C29 C30 C25 179.8(4) . . . . ?
C28 C27 C31 C32 -177.7(4) . . . . ?
C26 C27 C31 C32 7.6(6) . . . . ?
C28 C27 C31 C33 -55.8(5) . . . . ?
C26 C27 C31 C33 129.5(4) . . . . ?
C28 C27 C31 C34 63.0(5) . . . . ?
C26 C27 C31 C34 -111.7(4) . . . . ?
C30 C29 C35 C36 -124.7(5) . . . . ?
C28 C29 C35 C36 57.2(5) . . . . ?
C30 C29 C35 C37 115.2(5) . . . . ?
C28 C29 C35 C37 -62.9(5) . . . . ?
C30 C29 C35 C38 -4.9(6) . . . . ?
C28 C29 C35 C38 177.0(4) . . . . ?
C43 C39 C40 C41 0.6(4) . . . . ?
Fe2 C39 C40 C41 59.2(3) . . . . ?
Sn2 C39 C40 C41 -179.4(5) . . . . ?
Sn3 C39 C40 C41 175.0(5) . . . . ?
Sn1 C39 C40 C41 -175.7(3) . . . . ?
C43 C39 C40 C49 -175.4(4) . . . . ?
Fe2 C39 C40 C49 -116.8(5) . . . . ?
Sn2 C39 C40 C49 4.6(8) . . . . ?
Sn3 C39 C40 C49 -1.1(8) . . . . ?
Sn1 C39 C40 C49 8.2(7) . . . . ?
C43 C39 C40 Fe2 -58.6(3) . . . . ?
Sn2 C39 C40 Fe2 121.5(5) . . . . ?
Sn3 C39 C40 Fe2 115.8(5) . . . . ?
Sn1 C39 C40 Fe2 125.1(3) . . . . ?
C39 C40 C41 C42 -0.3(5) . . . . ?
C49 C40 C41 C42 176.2(4) . . . . ?
Fe2 C40 C41 C42 59.4(3) . . . . ?
C39 C40 C41 Fe2 -59.7(3) . . . . ?
C49 C40 C41 Fe2 116.9(4) . . . . ?
C40 C41 C42 C43 -0.1(5) . . . . ?
Fe2 C41 C42 C43 59.1(3) . . . . ?
C40 C41 C42 Fe2 -59.2(3) . . . . ?
C41 C42 C43 C39 0.5(5) . . . . ?
Fe2 C42 C43 C39 59.3(3) . . . . ?
C41 C42 C43 C63 -177.1(4) . . . . ?
Fe2 C42 C43 C63 -118.3(4) . . . . ?
C41 C42 C43 Fe2 -58.8(3) . . . . ?
C40 C39 C43 C42 -0.7(4) . . . . ?
Fe2 C39 C43 C42 -59.0(3) . . . . ?
Sn2 C39 C43 C42 179.3(5) . . . . ?
Sn3 C39 C43 C42 -176.1(4) . . . . ?
Sn1 C39 C43 C42 175.8(3) . . . . ?
C40 C39 C43 C63 176.5(4) . . . . ?
Fe2 C39 C43 C63 118.2(4) . . . . ?
Sn2 C39 C43 C63 -3.5(8) . . . . ?
Sn3 C39 C43 C63 1.1(7) . . . . ?
Sn1 C39 C43 C63 -7.0(6) . . . . ?
C40 C39 C43 Fe2 58.3(3) . . . . ?
Sn2 C39 C43 Fe2 -121.7(5) . . . . ?
Sn3 C39 C43 Fe2 -117.1(4) . . . . ?
Sn1 C39 C43 Fe2 -125.2(3) . . . . ?
C48 C44 C45 C46 0.9(5) . . . . ?
Fe2 C44 C45 C46 -59.2(4) . . . . ?
C48 C44 C45 Fe2 60.1(3) . . . . ?
C44 C45 C46 C47 -0.6(6) . . . . ?
Fe2 C45 C46 C47 -59.4(4) . . . . ?
C44 C45 C46 Fe2 58.8(3) . . . . ?
C45 C46 C47 C48 0.1(6) . . . . ?
Fe2 C46 C47 C48 -59.7(4) . . . . ?
C45 C46 C47 Fe2 59.7(4) . . . . ?
C46 C47 C48 C44 0.5(6) . . . . ?
Fe2 C47 C48 C44 -59.9(3) . . . . ?
C46 C47 C48 Fe2 60.3(4) . . . . ?
C45 C44 C48 C47 -0.8(5) . . . . ?
Fe2 C44 C48 C47 59.9(3) . . . . ?
C45 C44 C48 Fe2 -60.7(3) . . . . ?
C41 C40 C49 C54 144.0(4) . . . . ?
C39 C40 C49 C54 -40.5(7) . . . . ?
Fe2 C40 C49 C54 -132.4(4) . . . . ?
C41 C40 C49 C50 -31.0(6) . . . . ?
C39 C40 C49 C50 144.5(4) . . . . ?
Fe2 C40 C49 C50 52.6(5) . . . . ?
C54 C49 C50 C51 0.4(6) . . . . ?
C40 C49 C50 C51 175.7(4) . . . . ?
C49 C50 C51 C52 0.5(6) . . . . ?
C49 C50 C51 C55 -178.2(4) . . . . ?
C50 C51 C52 C53 -0.9(7) . . . . ?
C55 C51 C52 C53 177.8(4) . . . . ?
C51 C52 C53 C54 0.3(7) . . . . ?
C51 C52 C53 C59 -178.0(4) . . . . ?
C50 C49 C54 C53 -1.1(6) . . . . ?
C40 C49 C54 C53 -176.0(4) . . . . ?
C52 C53 C54 C49 0.7(6) . . . . ?
C59 C53 C54 C49 178.9(4) . . . . ?
C50 C51 C55 C56 -3.9(7) . . . . ?
C52 C51 C55 C56 177.5(5) . . . . ?
C50 C51 C55 C57 -124.4(5) . . . . ?
C52 C51 C55 C57 56.9(6) . . . . ?
C50 C51 C55 C58 115.7(5) . . . . ?
C52 C51 C55 C58 -62.9(6) . . . . ?
C52 C53 C59 C77 177.5(8) . . . . ?
C54 C53 C59 C77 -0.7(10) . . . . ?
C52 C53 C59 C62 -8.2(10) . . . . ?
C54 C53 C59 C62 173.6(8) . . . . ?
C52 C53 C59 C79 49.6(8) . . . . ?
C54 C53 C59 C79 -128.6(7) . . . . ?
C52 C53 C59 C61 116.1(6) . . . . ?
C54 C53 C59 C61 -62.1(7) . . . . ?
C52 C53 C59 C60 -132.1(7) . . . . ?
C54 C53 C59 C60 49.7(8) . . . . ?
C52 C53 C59 C78 -60.1(7) . . . . ?
C54 C53 C59 C78 121.7(7) . . . . ?
C42 C43 C63 C64 -145.8(4) . . . . ?
C39 C43 C63 C64 37.3(7) . . . . ?
Fe2 C43 C63 C64 129.4(4) . . . . ?
C42 C43 C63 C68 31.1(6) . . . . ?
C39 C43 C63 C68 -145.8(4) . . . . ?
Fe2 C43 C63 C68 -53.7(5) . . . . ?
C68 C63 C64 C65 1.5(6) . . . . ?
C43 C63 C64 C65 178.4(4) . . . . ?
C63 C64 C65 C66 -1.4(6) . . . . ?
C63 C64 C65 C69 178.4(4) . . . . ?
C64 C65 C66 C67 0.0(6) . . . . ?
C69 C65 C66 C67 -179.9(4) . . . . ?
C65 C66 C67 C68 1.3(6) . . . . ?
C65 C66 C67 C73 179.9(4) . . . . ?
C66 C67 C68 C63 -1.2(6) . . . . ?
C73 C67 C68 C63 -179.8(4) . . . . ?
C64 C63 C68 C67 -0.1(6) . . . . ?
C43 C63 C68 C67 -177.3(4) . . . . ?
C66 C65 C69 C71 -59.7(5) . . . . ?
C64 C65 C69 C71 120.4(5) . . . . ?
C66 C65 C69 C72 -179.7(4) . . . . ?
C64 C65 C69 C72 0.5(6) . . . . ?
C66 C65 C69 C70 60.5(5) . . . . ?
C64 C65 C69 C70 -119.4(5) . . . . ?
C68 C67 C73 C81 17.1(11) . . . . ?
C66 C67 C73 C81 -161.4(10) . . . . ?
C68 C67 C73 C76 -152.0(9) . . . . ?
C66 C67 C73 C76 29.5(10) . . . . ?
C68 C67 C73 C75 76.8(8) . . . . ?
C66 C67 C73 C75 -101.7(8) . . . . ?
C68 C67 C73 C80 -107.2(9) . . . . ?
C66 C67 C73 C80 74.3(9) . . . . ?
C68 C67 C73 C82 140.5(9) . . . . ?
C66 C67 C73 C82 -38.0(9) . . . . ?
C68 C67 C73 C74 -33.9(8) . . . . ?
C66 C67 C73 C74 147.5(7) . . . . ?
Se9 Se12 Se13 Sn3 -82.2(15) . . . . ?
